data_2014868
loop_
_publ_author_name
'Fredy R. P\'erez'
'Julio Belmar'
'Claudio Jim\'enez'
'Yanko Moreno'
'Patricio Hermosilla'
'Ricardo Baggio'

_publ_section_title
;Bis{1-<i>n</i>-hexyl-3-methyl-4-[1-(phenylimino)propyl]-1<i>H</i>-pyrazol-5-olato}copper(II):
 a new copper(II) complex with a chelating alkylpyrazolone-based enamine
;
_journal_issue 6
_journal_name_full 'Acta Crystallographica Section C'
_journal_page_first m318
_journal_page_last m320
_journal_paper_doi 10.1107/S0108270105014538
_journal_volume 61
_journal_year 2005
_chemical_formula_iupac '[Cu (C19 H26 N3 O)2]'
_chemical_formula_moiety 'C38 H52 Cu N6 O2'
_chemical_formula_sum 'C38 H52 Cu N6 O2'
_chemical_formula_weight 688.40
_chemical_melting_point 396(2)
_chemical_name_systematic Bis{1-(n-hexyl)-3-methyl-4-[1-(phenylimino)propyl]-2-pyrazol-5-olato}copper(II)
_space_group_IT_number 2
_symmetry_cell_setting triclinic
_symmetry_space_group_name_Hall '-P 1'
_symmetry_space_group_name_H-M 'P -1'
_atom_sites_solution_hydrogens geom
_atom_sites_solution_primary direct
_atom_sites_solution_secondary difmap
_audit_creation_method SHELXL97
_cell_angle_alpha 94.121(2)
_cell_angle_beta 95.416(2)
_cell_angle_gamma 115.946(2)
_cell_formula_units_Z 1
_cell_length_a 8.0366(10)
_cell_length_b 8.8767(11)
_cell_length_c 14.3438(17)
_cell_measurement_reflns_used 1870
_cell_measurement_temperature 298(2)
_cell_measurement_theta_max 23.45
_cell_measurement_theta_min 3.62
_cell_volume 908.67(19)
_computing_cell_refinement 'SAINT (Bruker, 2000)'
_computing_data_collection 'SMART (Bruker, 2001)'
_computing_data_reduction SAINT
_computing_molecular_graphics 'SHELXTL/PC (Sheldrick, 1994)'
_computing_publication_material SHELXTL/PC
_computing_structure_refinement 'SHELXL97 (Sheldrick, 1997)'
_computing_structure_solution 'SHELXS97 (Sheldrick, 1997)'
_diffrn_ambient_temperature 298(2)
_diffrn_measured_fraction_theta_full 0.992
_diffrn_measured_fraction_theta_max 0.992
_diffrn_measurement_device_type 'Bruker SMART CCD area-detector'
_diffrn_measurement_method '\f and \w'
_diffrn_radiation_monochromator graphite
_diffrn_radiation_source 'fine-focus sealed tube'
_diffrn_radiation_type MoK\a
_diffrn_radiation_wavelength 0.71073
_diffrn_reflns_av_R_equivalents 0.0467
_diffrn_reflns_av_sigmaI/netI 0.0898
_diffrn_reflns_limit_h_max 9
_diffrn_reflns_limit_h_min -9
_diffrn_reflns_limit_k_max 10
_diffrn_reflns_limit_k_min -10
_diffrn_reflns_limit_l_max 17
_diffrn_reflns_limit_l_min -17
_diffrn_reflns_number 7009
_diffrn_reflns_theta_full 26.00
_diffrn_reflns_theta_max 26.00
_diffrn_reflns_theta_min 2.57
_diffrn_standards_decay_% 0
_diffrn_standards_number 0
_exptl_absorpt_coefficient_mu 0.642
_exptl_absorpt_correction_T_max 0.91
_exptl_absorpt_correction_T_min 0.86
_exptl_absorpt_correction_type multi-scan
_exptl_absorpt_process_details '(SADABS; Sheldrick, 1996)'
_exptl_crystal_colour brown
_exptl_crystal_density_diffrn 1.258
_exptl_crystal_density_method 'not measured'
_exptl_crystal_description prism
_exptl_crystal_F_000 367
_exptl_crystal_size_max 0.30
_exptl_crystal_size_mid 0.16
_exptl_crystal_size_min 0.14
_refine_diff_density_max 0.486
_refine_diff_density_min -0.308
_refine_ls_extinction_method none
_refine_ls_goodness_of_fit_ref 1.017
_refine_ls_hydrogen_treatment constr
_refine_ls_matrix_type full
_refine_ls_number_parameters 217
_refine_ls_number_reflns 3530
_refine_ls_number_restraints 0
_refine_ls_restrained_S_all 1.017
_refine_ls_R_factor_all 0.1008
_refine_ls_R_factor_gt 0.0661
_refine_ls_shift/su_max 0.003
_refine_ls_shift/su_mean 0.001
_refine_ls_structure_factor_coef Fsqd
_refine_ls_weighting_details 'calc w = 1/[\s^2^(Fo^2^)+(0.0558P)^2^] where P=(Fo^2^+2Fc^2^)/3'
_refine_ls_weighting_scheme calc
_refine_ls_wR_factor_gt 0.1237
_refine_ls_wR_factor_ref 0.1386
_reflns_number_gt 2449
_reflns_number_total 3530
_reflns_threshold_expression I>2\s(I)
_cod_data_source_file ob1229.cif
_cod_data_source_block I
_cod_original_sg_symbol_H-M P-1
_cod_database_code 2014868
_cod_database_fobs_code 2014868

loop_
_symmetry_equiv_pos_as_xyz
'x, y, z'
'-x, -y, -z'

loop_
_atom_site_label
_atom_site_fract_x
_atom_site_fract_y
_atom_site_fract_z
_atom_site_U_iso_or_equiv
_atom_site_adp_type
_atom_site_calc_flag
_atom_site_refinement_flags
_atom_site_occupancy
_atom_site_disorder_assembly
_atom_site_disorder_group
_atom_site_type_symbol
Cu1 0.5000 0.5000 0.5000 0.0370(2) Uani d S 1 . . Cu
O1 0.5640(4) 0.4339(3) 0.38683(16) 0.0498(7) Uani d . 1 . . O
N1 0.7606(4) 0.3657(4) 0.3059(2) 0.0458(8) Uani d . 1 . . N
N2 0.8911(4) 0.3055(4) 0.3202(2) 0.0477(8) Uani d . 1 . . N
N3 0.6102(4) 0.3711(3) 0.57545(19) 0.0365(7) Uani d . 1 . . N
C1 0.6876(5) 0.3793(4) 0.3852(3) 0.0388(9) Uani d . 1 . . C
C2 0.7755(5) 0.3259(4) 0.4561(2) 0.0342(8) Uani d . 1 . . C
C3 0.9011(5) 0.2823(4) 0.4096(3) 0.0410(9) Uani d . 1 . . C
C4 1.0364(5) 0.2195(5) 0.4442(3) 0.0563(11) Uani d . 1 . . C
H4A 1.1069 0.2137 0.3948 0.084 Uiso calc R 1 . . H
H4B 0.9699 0.1091 0.4626 0.084 Uiso calc R 1 . . H
H4C 1.1198 0.2952 0.4976 0.084 Uiso calc R 1 . . H
C5 0.7292(5) 0.3166(4) 0.5493(3) 0.0372(9) Uani d . 1 . . C
C6 0.8135(5) 0.2364(5) 0.6155(3) 0.0498(10) Uani d . 1 . . C
H6A 0.8165 0.2791 0.6801 0.060 Uiso calc R 1 . . H
H6B 0.9412 0.2675 0.6048 0.060 Uiso calc R 1 . . H
C7 0.7035(6) 0.0449(5) 0.6019(3) 0.0643(13) Uani d . 1 . . C
H7A 0.7672 -0.0022 0.6412 0.096 Uiso calc R 1 . . H
H7B 0.6929 0.0028 0.5370 0.096 Uiso calc R 1 . . H
H7C 0.5810 0.0133 0.6189 0.096 Uiso calc R 1 . . H
C8 0.5561(5) 0.3405(5) 0.6682(3) 0.0428(9) Uani d . 1 . . C
C9 0.3911(6) 0.2032(5) 0.6772(3) 0.0590(12) Uani d . 1 . . C
H9A 0.3144 0.1333 0.6235 0.071 Uiso calc R 1 . . H
C10 0.3390(7) 0.1688(6) 0.7648(4) 0.0719(14) Uani d . 1 . . C
H10A 0.2287 0.0744 0.7699 0.086 Uiso calc R 1 . . H
C11 0.4473(8) 0.2715(7) 0.8440(4) 0.0762(15) Uani d . 1 . . C
H11A 0.4116 0.2474 0.9031 0.091 Uiso calc R 1 . . H
C12 0.6092(7) 0.4108(7) 0.8359(3) 0.0692(14) Uani d . 1 . . C
H12A 0.6830 0.4818 0.8899 0.083 Uiso calc R 1 . . H
C13 0.6642(6) 0.4470(5) 0.7484(3) 0.0556(11) Uani d . 1 . . C
H13A 0.7735 0.5426 0.7436 0.067 Uiso calc R 1 . . H
C14 0.7233(6) 0.4135(5) 0.2151(3) 0.0560(11) Uani d . 1 . . C
H14A 0.8412 0.4844 0.1943 0.067 Uiso calc R 1 . . H
H14B 0.6553 0.4800 0.2219 0.067 Uiso calc R 1 . . H
C15 0.6118(7) 0.2645(6) 0.1400(3) 0.0678(13) Uani d . 1 . . C
H15A 0.5973 0.3061 0.0806 0.081 Uiso calc R 1 . . H
H15B 0.6813 0.1997 0.1319 0.081 Uiso calc R 1 . . H
C16 0.4214(7) 0.1497(6) 0.1628(3) 0.0738(14) Uani d . 1 . . C
H16A 0.3544 0.2160 0.1740 0.089 Uiso calc R 1 . . H
H16B 0.4364 0.1042 0.2207 0.089 Uiso calc R 1 . . H
C17 0.3049(7) 0.0050(6) 0.0865(3) 0.0758(14) Uani d . 1 . . C
H17A 0.2868 0.0509 0.0292 0.091 Uiso calc R 1 . . H
H17B 0.3742 -0.0586 0.0737 0.091 Uiso calc R 1 . . H
C18 0.1176(8) -0.1137(7) 0.1092(4) 0.0977(18) Uani d . 1 . . C
H18A 0.0481 -0.0503 0.1218 0.117 Uiso calc R 1 . . H
H18B 0.1356 -0.1597 0.1665 0.117 Uiso calc R 1 . . H
C19 0.0025(8) -0.2575(7) 0.0330(4) 0.111(2) Uani d . 1 . . C
H19A -0.1172 -0.3245 0.0517 0.166 Uiso calc R 1 . . H
H19B 0.0656 -0.3264 0.0232 0.166 Uiso calc R 1 . . H
H19C -0.0144 -0.2137 -0.0245 0.166 Uiso calc R 1 . . H

loop_
_atom_site_aniso_label
_atom_site_aniso_U_11
_atom_site_aniso_U_22
_atom_site_aniso_U_33
_atom_site_aniso_U_12
_atom_site_aniso_U_13
_atom_site_aniso_U_23
Cu1 0.0349(4) 0.0432(4) 0.0360(4) 0.0203(3) 0.0049(3) 0.0056(3)
O1 0.0602(18) 0.0717(19) 0.0367(15) 0.0467(16) 0.0076(13) 0.0070(14)
N1 0.051(2) 0.053(2) 0.041(2) 0.0291(17) 0.0115(16) 0.0081(16)
N2 0.046(2) 0.051(2) 0.053(2) 0.0269(17) 0.0146(17) 0.0056(17)
N3 0.0362(17) 0.0400(18) 0.0348(17) 0.0173(15) 0.0080(14) 0.0090(14)
C1 0.040(2) 0.036(2) 0.042(2) 0.0182(18) 0.0094(18) 0.0028(17)
C2 0.033(2) 0.032(2) 0.041(2) 0.0163(17) 0.0090(17) 0.0062(16)
C3 0.035(2) 0.035(2) 0.051(3) 0.0134(18) 0.0072(18) 0.0051(18)
C4 0.052(3) 0.056(3) 0.072(3) 0.033(2) 0.017(2) 0.011(2)
C5 0.033(2) 0.031(2) 0.046(2) 0.0131(17) 0.0021(17) 0.0019(17)
C6 0.056(3) 0.057(3) 0.048(3) 0.035(2) 0.004(2) 0.009(2)
C7 0.083(3) 0.065(3) 0.063(3) 0.046(3) 0.017(3) 0.022(2)
C8 0.045(2) 0.047(2) 0.043(2) 0.026(2) 0.0067(19) 0.0100(19)
C9 0.059(3) 0.056(3) 0.054(3) 0.017(2) 0.013(2) 0.009(2)
C10 0.081(4) 0.068(3) 0.074(4) 0.031(3) 0.040(3) 0.027(3)
C11 0.106(4) 0.100(4) 0.050(3) 0.063(4) 0.030(3) 0.035(3)
C12 0.088(4) 0.096(4) 0.038(3) 0.057(3) -0.001(3) 0.005(3)
C13 0.058(3) 0.069(3) 0.043(3) 0.032(2) 0.002(2) 0.007(2)
C14 0.065(3) 0.065(3) 0.044(3) 0.032(2) 0.013(2) 0.013(2)
C15 0.082(3) 0.084(3) 0.040(3) 0.039(3) 0.010(2) 0.011(2)
C16 0.086(4) 0.076(3) 0.055(3) 0.032(3) 0.014(3) 0.009(3)
C17 0.084(4) 0.084(4) 0.058(3) 0.037(3) 0.005(3) 0.010(3)
C18 0.097(4) 0.089(4) 0.084(4) 0.019(4) 0.018(3) 0.013(3)
C19 0.093(4) 0.096(4) 0.107(5) 0.012(4) 0.002(4) 0.011(4)

loop_
_atom_type_symbol
_atom_type_description
_atom_type_scat_dispersion_real
_atom_type_scat_dispersion_imag
_atom_type_scat_source
C C 0.0033 0.0016 'International Tables Vol C Tables 4.2.6.8 and 6.1.1.4'
H H 0.0000 0.0000 'International Tables Vol C Tables 4.2.6.8 and 6.1.1.4'
N N 0.0061 0.0033 'International Tables Vol C Tables 4.2.6.8 and 6.1.1.4'
O O 0.0106 0.0060 'International Tables Vol C Tables 4.2.6.8 and 6.1.1.4'
Cu Cu 0.3201 1.2651 'International Tables Vol C Tables 4.2.6.8 and 6.1.1.4'

loop_
_geom_angle_atom_site_label_1
_geom_angle_atom_site_label_2
_geom_angle_atom_site_label_3
_geom_angle_site_symmetry_1
_geom_angle_site_symmetry_3
_geom_angle
_geom_angle_publ_flag
O1 Cu1 O1 . 2_666 180.00(7) no
O1 Cu1 N3 . . 92.24(11) y
O1 Cu1 N3 2_666 . 87.76(11) ?
O1 Cu1 N3 . 2_666 87.76(11) ?
O1 Cu1 N3 2_666 2_666 92.24(11) ?
N3 Cu1 N3 . 2_666 180.00(13) no
C1 O1 Cu1 . . 122.5(2) ?
C1 N1 N2 . . 112.1(3) ?
C1 N1 C14 . . 127.7(3) ?
N2 N1 C14 . . 120.1(3) ?
C3 N2 N1 . . 105.9(3) ?
C5 N3 C8 . . 116.8(3) ?
C5 N3 Cu1 . . 126.6(2) ?
C8 N3 Cu1 . . 116.6(2) ?
O1 C1 N1 . . 121.9(3) ?
O1 C1 C2 . . 131.7(3) ?
N1 C1 C2 . . 106.4(3) ?
C1 C2 C5 . . 122.8(3) ?
C1 C2 C3 . . 104.4(3) ?
C5 C2 C3 . . 132.8(3) ?
N2 C3 C2 . . 111.2(3) ?
N2 C3 C4 . . 116.8(3) ?
C2 C3 C4 . . 132.0(4) ?
C3 C4 H4A . . 109.5 ?
C3 C4 H4B . . 109.5 ?
H4A C4 H4B . . 109.5 ?
C3 C4 H4C . . 109.5 ?
H4A C4 H4C . . 109.5 ?
H4B C4 H4C . . 109.5 ?
N3 C5 C2 . . 120.6(3) ?
N3 C5 C6 . . 121.3(3) ?
C2 C5 C6 . . 118.1(3) ?
C5 C6 C7 . . 111.9(3) ?
C5 C6 H6A . . 109.2 ?
C7 C6 H6A . . 109.2 ?
C5 C6 H6B . . 109.2 ?
C7 C6 H6B . . 109.2 ?
H6A C6 H6B . . 107.9 ?
C6 C7 H7A . . 109.5 ?
C6 C7 H7B . . 109.5 ?
H7A C7 H7B . . 109.5 ?
C6 C7 H7C . . 109.5 ?
H7A C7 H7C . . 109.5 ?
H7B C7 H7C . . 109.5 ?
C9 C8 C13 . . 118.8(4) ?
C9 C8 N3 . . 119.5(3) ?
C13 C8 N3 . . 121.7(3) ?
C10 C9 C8 . . 120.6(4) ?
C10 C9 H9A . . 119.7 ?
C8 C9 H9A . . 119.7 ?
C11 C10 C9 . . 120.6(5) ?
C11 C10 H10A . . 119.7 ?
C9 C10 H10A . . 119.7 ?
C10 C11 C12 . . 119.4(4) ?
C10 C11 H11A . . 120.3 ?
C12 C11 H11A . . 120.3 ?
C11 C12 C13 . . 120.7(4) ?
C11 C12 H12A . . 119.6 ?
C13 C12 H12A . . 119.6 ?
C8 C13 C12 . . 119.7(4) ?
C8 C13 H13A . . 120.1 ?
C12 C13 H13A . . 120.1 ?
N1 C14 C15 . . 113.5(3) ?
N1 C14 H14A . . 108.9 ?
C15 C14 H14A . . 108.9 ?
N1 C14 H14B . . 108.9 ?
C15 C14 H14B . . 108.9 ?
H14A C14 H14B . . 107.7 ?
C16 C15 C14 . . 113.5(4) ?
C16 C15 H15A . . 108.9 ?
C14 C15 H15A . . 108.9 ?
C16 C15 H15B . . 108.9 ?
C14 C15 H15B . . 108.9 ?
H15A C15 H15B . . 107.7 ?
C15 C16 C17 . . 114.1(4) ?
C15 C16 H16A . . 108.7 ?
C17 C16 H16A . . 108.7 ?
C15 C16 H16B . . 108.7 ?
C17 C16 H16B . . 108.7 ?
H16A C16 H16B . . 107.6 ?
C18 C17 C16 . . 114.9(4) ?
C18 C17 H17A . . 108.6 ?
C16 C17 H17A . . 108.6 ?
C18 C17 H17B . . 108.6 ?
C16 C17 H17B . . 108.6 ?
H17A C17 H17B . . 107.5 ?
C17 C18 C19 . . 114.6(5) ?
C17 C18 H18A . . 108.6 ?
C19 C18 H18A . . 108.6 ?
C17 C18 H18B . . 108.6 ?
C19 C18 H18B . . 108.6 ?
H18A C18 H18B . . 107.6 ?
C18 C19 H19A . . 109.5 ?
C18 C19 H19B . . 109.5 ?
H19A C19 H19B . . 109.5 ?
C18 C19 H19C . . 109.5 ?
H19A C19 H19C . . 109.5 ?
H19B C19 H19C . . 109.5 ?

loop_
_geom_bond_atom_site_label_1
_geom_bond_atom_site_label_2
_geom_bond_site_symmetry_2
_geom_bond_distance
_geom_bond_publ_flag
Cu1 O1 . 1.879(2) y
Cu1 O1 2_666 1.879(2) ?
Cu1 N3 . 2.036(3) y
Cu1 N3 2_666 2.036(3) ?
O1 C1 . 1.282(4) y
N1 C1 . 1.349(4) y
N1 N2 . 1.375(4) y
N1 C14 . 1.445(5) y
N2 C3 . 1.314(4) y
N3 C5 . 1.317(4) y
N3 C8 . 1.446(4) y
C1 C2 . 1.409(5) y
C2 C5 . 1.420(5) y
C2 C3 . 1.430(5) y
C3 C4 . 1.486(5) y
C4 H4A . 0.9600 ?
C4 H4B . 0.9600 ?
C4 H4C . 0.9600 ?
C5 C6 . 1.506(5) ?
C6 C7 . 1.521(5) ?
C6 H6A . 0.9700 ?
C6 H6B . 0.9700 ?
C7 H7A . 0.9600 ?
C7 H7B . 0.9600 ?
C7 H7C . 0.9600 ?
C8 C9 . 1.378(5) ?
C8 C13 . 1.381(5) ?
C9 C10 . 1.374(5) ?
C9 H9A . 0.9300 ?
C10 C11 . 1.360(6) ?
C10 H10A . 0.9300 ?
C11 C12 . 1.370(6) ?
C11 H11A . 0.9300 ?
C12 C13 . 1.383(5) ?
C12 H12A . 0.9300 ?
C13 H13A . 0.9300 ?
C14 C15 . 1.513(5) ?
C14 H14A . 0.9700 ?
C14 H14B . 0.9700 ?
C15 C16 . 1.505(6) ?
C15 H15A . 0.9700 ?
C15 H15B . 0.9700 ?
C16 C17 . 1.509(6) ?
C16 H16A . 0.9700 ?
C16 H16B . 0.9700 ?
C17 C18 . 1.495(6) ?
C17 H17A . 0.9700 ?
C17 H17B . 0.9700 ?
C18 C19 . 1.502(6) ?
C18 H18A . 0.9700 ?
C18 H18B . 0.9700 ?
C19 H19A . 0.9600 ?
C19 H19B . 0.9600 ?
C19 H19C . 0.9600 ?
